data_1504712
loop_
_publ_author_name
'Shaabani, Ahmad'
'Soleimani, Ebrahim'
'Rezayan, Ali Hossein'
'Sarvary, Afshin'
'Khavasi, Hamid Reza'

_publ_section_title
;
 Novel isocyanide-based four-component reaction: a facile synthesis of
 fully substituted 3,4-dihydrocoumarin derivatives.
;
_journal_issue 12
_journal_name_full 'Organic letters'
_journal_page_first 2581
_journal_page_last 2584
_journal_paper_doi 10.1021/ol800856e
_journal_volume 10
_journal_year 2008
_chemical_formula_moiety 'C17 H21 N1 O5'
_chemical_formula_sum 'C17 H21 N O5'
_chemical_formula_weight 319.35
_chemical_name_systematic
;
 ?
;
_space_group_IT_number 19
_symmetry_cell_setting orthorhombic
_symmetry_space_group_name_Hall 'P 2ac 2ab'
_symmetry_space_group_name_H-M 'P 21 21 21'
_atom_sites_solution_hydrogens geom
_atom_sites_solution_primary direct
_atom_sites_solution_secondary difmap
_audit_creation_method SHELXL-97
_cell_angle_alpha 90.00
_cell_angle_beta 90.00
_cell_angle_gamma 90.00
_cell_formula_units_Z 4
_cell_length_a 9.7437(6)
_cell_length_b 9.9574(5)
_cell_length_c 17.4514(12)
_cell_measurement_reflns_used 3458
_cell_measurement_temperature 120(2)
_cell_measurement_theta_max 29.8
_cell_measurement_theta_min 2.33
_cell_volume 1693.17(18)
_computing_cell_refinement 'X-Area 1.31 (Stoe & Cie GmbH, 2005)'
_computing_data_collection 'X-Area 1.31 (Stoe & Cie GmbH, 2005)'
_computing_data_reduction 'X-Area 1.31 (Stoe & Cie GmbH, 2005)'
_computing_molecular_graphics 'ORTEP-3 for Windows (Farrugia, 1997)'
_computing_publication_material 'WinGX (Farrugia, 1999)'
_computing_structure_refinement 'SHELXL-97 (Sheldrick, 1997)'
_computing_structure_solution 'SHELXS-97 (Sheldrick, 1990)'
_diffrn_ambient_temperature 120(2)
_diffrn_detector_area_resol_mean '0.15 mm'
_diffrn_measured_fraction_theta_full 0.989
_diffrn_measured_fraction_theta_max 0.989
_diffrn_measurement_device_type 'STOE IPDS II'
_diffrn_measurement_method 'rotation method'
_diffrn_radiation_monochromator graphite
_diffrn_radiation_source 'fine-focus sealed tube'
_diffrn_radiation_type MoK\a
_diffrn_radiation_wavelength 0.71073
_diffrn_reflns_av_R_equivalents 0.0785
_diffrn_reflns_av_sigmaI/netI 0.0399
_diffrn_reflns_limit_h_max 13
_diffrn_reflns_limit_h_min -11
_diffrn_reflns_limit_k_max 13
_diffrn_reflns_limit_k_min -13
_diffrn_reflns_limit_l_max 23
_diffrn_reflns_limit_l_min -23
_diffrn_reflns_number 13705
_diffrn_reflns_theta_full 29.28
_diffrn_reflns_theta_max 29.28
_diffrn_reflns_theta_min 2.33
_diffrn_standards_number 0
_exptl_absorpt_coefficient_mu 0.092
_exptl_absorpt_correction_T_max 0.995
_exptl_absorpt_correction_T_min 0.988
_exptl_absorpt_correction_type numerical
_exptl_absorpt_process_details 'shape of crystal determined optically'
_exptl_crystal_colour colorless
_exptl_crystal_density_diffrn 1.253
_exptl_crystal_density_method 'not measured'
_exptl_crystal_description needle
_exptl_crystal_F_000 680
_exptl_crystal_size_max 0.38
_exptl_crystal_size_mid 0.09
_exptl_crystal_size_min 0.06
_refine_diff_density_max 0.273
_refine_diff_density_min -0.220
_refine_diff_density_rms 0.049
_refine_ls_abs_structure_details 'Flack H D (1983), Acta Cryst. A39, 876-881'
_refine_ls_abs_structure_Flack -0.2(1)
_refine_ls_extinction_method none
_refine_ls_goodness_of_fit_ref 1.232
_refine_ls_hydrogen_treatment mixed
_refine_ls_matrix_type full
_refine_ls_number_parameters 212
_refine_ls_number_reflns 2602
_refine_ls_number_restraints 0
_refine_ls_restrained_S_all 1.232
_refine_ls_R_factor_all 0.0696
_refine_ls_R_factor_gt 0.0572
_refine_ls_shift/su_max 0.082
_refine_ls_shift/su_mean 0.073
_refine_ls_structure_factor_coef Fsqd
_refine_ls_weighting_details 'calc w=1/[\s^2^(Fo^2^)+(0.0304P)^2^+0.7121P] where P=(Fo^2^+2Fc^2^)/3'
_refine_ls_weighting_scheme calc
_refine_ls_wR_factor_gt 0.1101
_refine_ls_wR_factor_ref 0.1145
_reflns_number_gt 2284
_reflns_number_total 2602
_reflns_threshold_expression >2sigma(I)
_cod_data_source_file ol800856e-file003.cif
_cod_data_source_block kh262
_cod_depositor_comments
;
The following automatic conversions were performed:

'_symmetry_cell_setting' value 'Orthorhombic' changed to
'orthorhombic' according to
/home/saulius/struct/CIF-dictionaries/cif_core.dic dictionary named
'cif_core.dic' version 2.4.1 from
2010-06-29.

'_exptl_absorpt_correction_type' value 'Numerical'
changed to 'numerical' according to
/home/saulius/struct/CIF-dictionaries/cif_core.dic dictionary named
'cif_core.dic' version 2.4.1 from 2010-06-29.

Automatic conversion script
Id: cif_fix_values 1715 2011-07-08 13:25:40Z adriana 
;
_cod_original_sg_symbol_H-M P212121
_cod_original_formula_sum 'C17 H21 N1 O5'
_cod_database_code 1504712

loop_
_symmetry_equiv_pos_as_xyz
'x, y, z'
'-x+1/2, -y, z+1/2'
'x+1/2, -y+1/2, -z'
'-x, y+1/2, -z+1/2'

loop_
_atom_site_label
_atom_site_type_symbol
_atom_site_fract_x
_atom_site_fract_y
_atom_site_fract_z
_atom_site_U_iso_or_equiv
_atom_site_adp_type
_atom_site_occupancy
_atom_site_symmetry_multiplicity
_atom_site_calc_flag
_atom_site_refinement_flags
C1 C 0.7295(3) 0.4676(3) 0.80655(14) 0.0217(5) Uani 1 1 d .
C2 C 0.8607(3) 0.5153(3) 0.82019(17) 0.0283(6) Uani 1 1 d .
H2 H 0.8749 0.5853 0.8546 0.034 Uiso 1 1 calc R
C3 C 0.9705(4) 0.4579(4) 0.78212(18) 0.0342(7) Uani 1 1 d .
H3 H 1.0589 0.4899 0.7904 0.041 Uiso 1 1 calc R
C4 C 0.9486(3) 0.3525(3) 0.73155(18) 0.0332(7) Uani 1 1 d .
H4 H 1.0225 0.3135 0.7062 0.040 Uiso 1 1 calc R
C5 C 0.8171(3) 0.3053(3) 0.71876(16) 0.0258(6) Uani 1 1 d .
H5 H 0.8035 0.2338 0.6853 0.031 Uiso 1 1 calc R
C6 C 0.7042(3) 0.3637(3) 0.75561(14) 0.0199(5) Uani 1 1 d .
C7 C 0.5588(3) 0.3158(3) 0.74373(14) 0.0187(5) Uani 1 1 d .
H7 H 0.5588 0.2215 0.7277 0.022 Uiso 1 1 calc R
C8 C 0.4863(3) 0.3302(3) 0.82161(15) 0.0194(5) Uani 1 1 d .
H8 H 0.5359 0.2736 0.8583 0.023 Uiso 1 1 calc R
C9 C 0.4956(3) 0.4736(3) 0.85031(14) 0.0211(5) Uani 1 1 d .
C10 C 0.3389(3) 0.2818(3) 0.82008(15) 0.0230(5) Uani 1 1 d .
C11 C 0.1629(3) 0.1763(4) 0.89175(19) 0.0341(7) Uani 1 1 d .
H11A H 0.1535 0.1038 0.8550 0.041 Uiso 1 1 calc R
H11B H 0.0952 0.2447 0.8800 0.041 Uiso 1 1 calc R
C12 C 0.1424(4) 0.1247(4) 0.9717(2) 0.0486(10) Uani 1 1 d .
H12A H 0.2104 0.0576 0.9827 0.058 Uiso 1 1 calc R
H12B H 0.0526 0.0859 0.9761 0.058 Uiso 1 1 calc R
H12C H 0.1512 0.1975 1.0074 0.058 Uiso 1 1 calc R
C13 C 0.4879(3) 0.4029(2) 0.68240(14) 0.0176(5) Uani 1 1 d .
C14 C 0.3811(3) 0.3953(3) 0.55156(15) 0.0253(6) Uani 1 1 d .
C15 C 0.4665(4) 0.5029(3) 0.51293(18) 0.0405(9) Uani 1 1 d .
H15A H 0.4867 0.5729 0.5491 0.049 Uiso 1 1 calc R
H15B H 0.4163 0.5397 0.4705 0.049 Uiso 1 1 calc R
H15C H 0.5507 0.4643 0.4947 0.049 Uiso 1 1 calc R
C16 C 0.3570(5) 0.2798(4) 0.4960(2) 0.0495(11) Uani 1 1 d .
H16A H 0.4436 0.2440 0.4797 0.059 Uiso 1 1 calc R
H16B H 0.3070 0.3119 0.4523 0.059 Uiso 1 1 calc R
H16C H 0.3050 0.2107 0.5211 0.059 Uiso 1 1 calc R
C17 C 0.2445(4) 0.4540(5) 0.5784(2) 0.0539(11) Uani 1 1 d .
H17A H 0.1909 0.3849 0.6024 0.065 Uiso 1 1 calc R
H17B H 0.1953 0.4891 0.5351 0.065 Uiso 1 1 calc R
H17C H 0.2613 0.5249 0.6145 0.065 Uiso 1 1 calc R
N1 N 0.4583(3) 0.3388(2) 0.61707(13) 0.0233(5) Uani 1 1 d .
H1 H 0.471(4) 0.258(4) 0.614(2) 0.044(11) Uiso 1 1 d .
O1 O 0.6223(2) 0.5309(2) 0.84649(10) 0.0227(4) Uani 1 1 d .
O2 O 0.4047(2) 0.5368(2) 0.87945(11) 0.0277(4) Uani 1 1 d .
O3 O 0.2674(2) 0.2850(3) 0.76383(12) 0.0336(5) Uani 1 1 d .
O4 O 0.3012(2) 0.2330(2) 0.88827(11) 0.0278(5) Uani 1 1 d .
O5 O 0.4675(2) 0.5229(2) 0.69491(10) 0.0263(4) Uani 1 1 d .

loop_
_atom_site_aniso_label
_atom_site_aniso_U_11
_atom_site_aniso_U_22
_atom_site_aniso_U_33
_atom_site_aniso_U_23
_atom_site_aniso_U_13
_atom_site_aniso_U_12
C1 0.0307(15) 0.0170(12) 0.0175(11) 0.0040(10) 0.0002(10) 0.0002(11)
C2 0.0326(16) 0.0246(14) 0.0277(13) 0.0021(12) -0.0077(12) -0.0052(12)
C3 0.0278(16) 0.0362(17) 0.0385(16) 0.0074(14) -0.0062(13) -0.0025(14)
C4 0.0262(15) 0.0386(18) 0.0349(16) 0.0030(14) 0.0020(13) 0.0057(14)
C5 0.0279(15) 0.0262(14) 0.0233(13) -0.0001(11) 0.0018(11) 0.0054(12)
C6 0.0263(13) 0.0166(12) 0.0168(11) 0.0030(10) 0.0003(10) -0.0008(11)
C7 0.0272(14) 0.0143(12) 0.0146(10) -0.0024(9) 0.0000(10) -0.0003(10)
C8 0.0274(14) 0.0162(11) 0.0148(10) 0.0004(10) 0.0010(10) -0.0010(10)
C9 0.0336(15) 0.0172(11) 0.0125(10) 0.0011(10) 0.0012(10) 0.0012(12)
C10 0.0286(14) 0.0193(12) 0.0210(12) -0.0004(10) 0.0038(11) 0.0022(11)
C11 0.0314(17) 0.0377(17) 0.0332(15) 0.0030(14) 0.0055(13) -0.0088(14)
C12 0.038(2) 0.054(2) 0.054(2) 0.0173(19) 0.0099(18) -0.0065(18)
C13 0.0222(13) 0.0147(11) 0.0160(10) 0.0008(9) -0.0001(10) -0.0023(10)
C14 0.0354(16) 0.0244(14) 0.0160(11) 0.0009(10) -0.0049(11) 0.0001(12)
C15 0.059(2) 0.0366(18) 0.0255(14) 0.0102(13) -0.0019(15) -0.0046(17)
C16 0.086(3) 0.0343(18) 0.0284(15) -0.0038(15) -0.0238(19) -0.001(2)
C17 0.0339(19) 0.094(3) 0.0340(17) 0.004(2) -0.0059(15) 0.011(2)
N1 0.0361(14) 0.0162(11) 0.0175(10) -0.0021(9) -0.0040(10) 0.0009(10)
O1 0.0301(11) 0.0174(9) 0.0207(8) -0.0025(8) 0.0006(8) -0.0027(9)
O2 0.0375(12) 0.0233(10) 0.0224(9) -0.0017(9) 0.0072(9) 0.0041(9)
O3 0.0275(11) 0.0489(14) 0.0244(10) 0.0040(10) -0.0016(9) -0.0042(11)
O4 0.0316(11) 0.0272(10) 0.0246(9) 0.0028(9) 0.0053(9) -0.0045(9)
O5 0.0430(13) 0.0153(8) 0.0207(9) -0.0003(7) -0.0043(9) 0.0040(9)

loop_
_atom_type_symbol
_atom_type_description
_atom_type_scat_dispersion_real
_atom_type_scat_dispersion_imag
_atom_type_scat_source
C C 0.0033 0.0000 'International Tables Vol C Tables 4.2.6.8 and 6.1.1.4'
H H 0.0000 0.0000 'International Tables Vol C Tables 4.2.6.8 and 6.1.1.4'
N N 0.0061 0.0000 'International Tables Vol C Tables 4.2.6.8 and 6.1.1.4'
O O 0.0106 0.0000 'International Tables Vol C Tables 4.2.6.8 and 6.1.1.4'

loop_
_geom_angle_atom_site_label_1
_geom_angle_atom_site_label_2
_geom_angle_atom_site_label_3
_geom_angle
C2 C1 C6 122.0(3)
C2 C1 O1 116.6(2)
C6 C1 O1 121.4(2)
C3 C2 C1 119.3(3)
C3 C2 H2 120.3
C1 C2 H2 120.3
C2 C3 C4 120.0(3)
C2 C3 H3 120.0
C4 C3 H3 120.0
C5 C4 C3 120.1(3)
C5 C4 H4 119.9
C3 C4 H4 119.9
C4 C5 C6 120.8(3)
C4 C5 H5 119.6
C6 C5 H5 119.6
C1 C6 C5 117.7(3)
C1 C6 C7 119.4(2)
C5 C6 C7 122.9(2)
C6 C7 C8 106.3(2)
C6 C7 C13 109.8(2)
C8 C7 C13 110.8(2)
C6 C7 H7 110.0
C8 C7 H7 110.0
C13 C7 H7 110.0
C9 C8 C10 111.2(2)
C9 C8 C7 110.6(2)
C10 C8 C7 113.0(2)
C9 C8 H8 107.2
C10 C8 H8 107.2
C7 C8 H8 107.2
O2 C9 O1 118.0(3)
O2 C9 C8 126.2(3)
O1 C9 C8 115.6(2)
O3 C10 O4 125.2(3)
O3 C10 C8 123.6(3)
O4 C10 C8 111.1(2)
O4 C11 C12 107.1(3)
O4 C11 H11A 110.3
C12 C11 H11A 110.3
O4 C11 H11B 110.3
C12 C11 H11B 110.3
H11A C11 H11B 108.6
C11 C12 H12A 109.5
C11 C12 H12B 109.5
H12A C12 H12B 109.5
C11 C12 H12C 109.5
H12A C12 H12C 109.5
H12B C12 H12C 109.5
O5 C13 N1 125.4(2)
O5 C13 C7 119.7(2)
N1 C13 C7 114.8(2)
N1 C14 C15 109.5(3)
N1 C14 C16 106.5(2)
C15 C14 C16 109.6(3)
N1 C14 C17 110.6(2)
C15 C14 C17 110.1(3)
C16 C14 C17 110.4(3)
C14 C15 H15A 109.5
C14 C15 H15B 109.5
H15A C15 H15B 109.5
C14 C15 H15C 109.4
H15A C15 H15C 109.5
H15B C15 H15C 109.5
C14 C16 H16A 109.5
C14 C16 H16B 109.5
H16A C16 H16B 109.5
C14 C16 H16C 109.5
H16A C16 H16C 109.5
H16B C16 H16C 109.5
C14 C17 H17A 109.5
C14 C17 H17B 109.5
H17A C17 H17B 109.5
C14 C17 H17C 109.5
H17A C17 H17C 109.5
H17B C17 H17C 109.5
C13 N1 C14 125.9(2)
C13 N1 H1 119(3)
C14 N1 H1 114(3)
C9 O1 C1 120.7(2)
C10 O4 C11 115.5(2)

loop_
_geom_bond_atom_site_label_1
_geom_bond_atom_site_label_2
_geom_bond_distance
C1 C2 1.384(4)
C1 C6 1.386(4)
C1 O1 1.405(3)
C2 C3 1.383(5)
C2 H2 0.9300
C3 C4 1.388(5)
C3 H3 0.9300
C4 C5 1.383(5)
C4 H4 0.9300
C5 C6 1.401(4)
C5 H5 0.9300
C6 C7 1.509(4)
C7 C8 1.538(3)
C7 C13 1.541(4)
C7 H7 0.9800
C8 C9 1.516(4)
C8 C10 1.515(4)
C8 H8 0.9800
C9 O2 1.199(3)
C9 O1 1.362(3)
C10 O3 1.204(3)
C10 O4 1.336(3)
C11 O4 1.462(4)
C11 C12 1.501(5)
C11 H11A 0.9700
C11 H11B 0.9700
C12 H12A 0.9600
C12 H12B 0.9600
C12 H12C 0.9600
C13 O5 1.231(3)
C13 N1 1.338(3)
C14 N1 1.479(4)
C14 C15 1.515(5)
C14 C16 1.522(4)
C14 C17 1.528(5)
C15 H15A 0.9600
C15 H15B 0.9600
C15 H15C 0.9600
C16 H16A 0.9600
C16 H16B 0.9600
C16 H16C 0.9600
C17 H17A 0.9600
C17 H17B 0.9600
C17 H17C 0.9600
N1 H1 0.82(4)

loop_
_geom_torsion_atom_site_label_1
_geom_torsion_atom_site_label_2
_geom_torsion_atom_site_label_3
_geom_torsion_atom_site_label_4
_geom_torsion
C6 C1 C2 C3 -0.1(4)
O1 C1 C2 C3 -179.5(3)
C1 C2 C3 C4 -0.8(4)
C2 C3 C4 C5 0.4(5)
C3 C4 C5 C6 0.8(5)
C2 C1 C6 C5 1.3(4)
O1 C1 C6 C5 -179.4(2)
C2 C1 C6 C7 179.6(3)
O1 C1 C6 C7 -1.1(4)
C4 C5 C6 C1 -1.6(4)
C4 C5 C6 C7 -179.9(3)
C1 C6 C7 C8 -34.1(3)
C5 C6 C7 C8 144.1(3)
C1 C6 C7 C13 85.7(3)
C5 C6 C7 C13 -96.1(3)
C6 C7 C8 C9 56.4(3)
C13 C7 C8 C9 -62.8(3)
C6 C7 C8 C10 -178.2(2)
C13 C7 C8 C10 62.6(3)
C10 C8 C9 O2 10.8(4)
C7 C8 C9 O2 137.2(3)
C10 C8 C9 O1 -173.6(2)
C7 C8 C9 O1 -47.2(3)
C9 C8 C10 O3 95.8(3)
C7 C8 C10 O3 -29.3(4)
C9 C8 C10 O4 -85.7(3)
C7 C8 C10 O4 149.2(2)
C6 C7 C13 O5 -64.9(3)
C8 C7 C13 O5 52.2(3)
C6 C7 C13 N1 112.6(3)
C8 C7 C13 N1 -130.3(2)
O5 C13 N1 C14 -7.7(5)
C7 C13 N1 C14 174.9(3)
C15 C14 N1 C13 69.1(4)
C16 C14 N1 C13 -172.5(3)
C17 C14 N1 C13 -52.4(4)
O2 C9 O1 C1 -173.8(2)
C8 C9 O1 C1 10.3(3)
C2 C1 O1 C9 -165.4(2)
C6 C1 O1 C9 15.3(4)
O3 C10 O4 C11 2.0(4)
C8 C10 O4 C11 -176.6(2)
C12 C11 O4 C10 178.6(3)
